data_7015729
loop_
_publ_author_name
'Burrows, Andrew D.'
'Kelly, David J.'
'Mahon, Mary F.'
'Raithby, Paul R.'
'Richardson, Christopher'
'Stevenson, Anna J.'

_publ_section_title
;
 Silver coordination networks and cages based on a semi-rigid
 bis(isoxazolyl) ligand.
;
_journal_issue 20
_journal_name_full 'Dalton transactions (Cambridge, England : 2003)'
_journal_page_first 5483
_journal_page_last 5493
_journal_paper_doi 10.1039/c1dt10029g
_journal_volume 40
_journal_year 2011
_chemical_formula_sum 'C37 H40 Ag F3 N4 O7 S'
_chemical_formula_weight 849.66
_chemical_name_systematic
;
?
;
_space_group_IT_number 15
_symmetry_cell_setting monoclinic
_symmetry_space_group_name_Hall '-C 2yc'
_symmetry_space_group_name_H-M 'C 1 2/c 1'
_atom_sites_solution_hydrogens geom
_atom_sites_solution_primary direct
_atom_sites_solution_secondary difmap
_audit_creation_method SHELXL-97
_cell_angle_alpha 90.00
_cell_angle_beta 93.566(1)
_cell_angle_gamma 90.00
_cell_formula_units_Z 4
_cell_length_a 21.6760(3)
_cell_length_b 11.3410(1)
_cell_length_c 15.7510(2)
_cell_measurement_reflns_used 52761
_cell_measurement_temperature 150(2)
_cell_measurement_theta_max 27.485
_cell_measurement_theta_min 2.910
_cell_volume 3864.53(8)
_computing_cell_refinement 'HKL Scalepack (Otwinowski & Minor 1997)'
_computing_data_collection 'Collect (Bruker AXS BV, 1997-2004)'
_computing_data_reduction 'Denzo & Scalepack (Otwinowski & Minor, 1997)'
_computing_molecular_graphics 'ORTEX (P.McArdle, 1995)'
_computing_publication_material 'SHELXL-97/2 (Sheldrick,1997)'
_computing_structure_refinement 'SHELXL-97 (Sheldrick, 1997)'
_computing_structure_solution 'SHELXS-97 (Sheldrick, 1990)'
_diffrn_ambient_temperature 150(2)
_diffrn_measured_fraction_theta_full 0.995
_diffrn_measured_fraction_theta_max 0.995
_diffrn_measurement_device_type '95mm CCD camera on \k-goniostat'
_diffrn_measurement_method CCD
_diffrn_radiation_monochromator graphite
_diffrn_radiation_source 'fine-focus sealed tube'
_diffrn_radiation_type MoK\a
_diffrn_radiation_wavelength 0.71073
_diffrn_reflns_av_R_equivalents 0.0648
_diffrn_reflns_av_sigmaI/netI 0.0421
_diffrn_reflns_limit_h_max 28
_diffrn_reflns_limit_h_min -28
_diffrn_reflns_limit_k_max 14
_diffrn_reflns_limit_k_min -14
_diffrn_reflns_limit_l_max 20
_diffrn_reflns_limit_l_min -20
_diffrn_reflns_number 36623
_diffrn_reflns_theta_full 27.52
_diffrn_reflns_theta_max 27.52
_diffrn_reflns_theta_min 3.53
_exptl_absorpt_coefficient_mu 0.642
_exptl_absorpt_correction_T_max 0.89
_exptl_absorpt_correction_T_min 0.83
_exptl_absorpt_correction_type multi-scan
_exptl_absorpt_process_details
;
multi-scan from symmetry-related measurements
Sortav (Blessing 1995)
;
_exptl_crystal_colour Colourless
_exptl_crystal_density_diffrn 1.460
_exptl_crystal_density_method 'not measured'
_exptl_crystal_description Block
_exptl_crystal_F_000 1744
_exptl_crystal_size_max 0.25
_exptl_crystal_size_mid 0.15
_exptl_crystal_size_min 0.10
_refine_diff_density_max 0.912
_refine_diff_density_min -0.839
_refine_diff_density_rms 0.144
_refine_ls_extinction_method none
_refine_ls_goodness_of_fit_ref 1.204
_refine_ls_hydrogen_treatment constr
_refine_ls_matrix_type full
_refine_ls_number_parameters 280
_refine_ls_number_reflns 4424
_refine_ls_number_restraints 0
_refine_ls_restrained_S_all 1.204
_refine_ls_R_factor_all 0.0580
_refine_ls_R_factor_gt 0.0419
_refine_ls_shift/su_max 0.000
_refine_ls_shift/su_mean 0.000
_refine_ls_structure_factor_coef Fsqd
_refine_ls_weighting_details 'calc w=1/[\s^2^(Fo^2^)+(0.0000P)^2^+15.1973P] where P=(Fo^2^+2Fc^2^)/3'
_refine_ls_weighting_scheme calc
_refine_ls_wR_factor_gt 0.0904
_refine_ls_wR_factor_ref 0.0952
_reflns_number_gt 3733
_reflns_number_total 4424
_reflns_threshold_expression >2sigma(I)
_cod_data_source_file c1dt10029g.txt
_cod_data_source_block Compound-10-k08adb10
_cod_depositor_comments
;
The following automatic conversions were performed:
'_symmetry_cell_setting' value 'Monoclinic' changed to 'monoclinic'
according to '/home/saulius/struct/CIF-dictionaries/cif_core.dic'
dictionary named 'cif_core.dic' version 2.4.1 from
2010-06-29.

'_exptl_absorpt_correction_type' value 'Multi-Scan' changed
to 'multi-scan' according to
'/home/saulius/struct/CIF-dictionaries/cif_core.dic' dictionary named
'cif_core.dic' version 2.4.1 from 2010-06-29.

Automatic conversion script
Id: cif_fix_enum 1555 2011-01-17 13:19:09Z saulius 
;
_cod_original_sg_symbol_H-M C2/c
_cod_database_code 7015729

loop_
_symmetry_equiv_pos_as_xyz
'x, y, z'
'-x, y, -z+1/2'
'x+1/2, y+1/2, z'
'-x+1/2, y+1/2, -z+1/2'
'-x, -y, -z'
'x, -y, z-1/2'
'-x+1/2, -y+1/2, -z'
'x+1/2, -y+1/2, z-1/2'

loop_
_atom_site_label
_atom_site_type_symbol
_atom_site_fract_x
_atom_site_fract_y
_atom_site_fract_z
_atom_site_U_iso_or_equiv
_atom_site_adp_type
_atom_site_occupancy
_atom_site_symmetry_multiplicity
_atom_site_calc_flag
_atom_site_refinement_flags
_atom_site_disorder_assembly
_atom_site_disorder_group
Ag1 Ag 0.5000 0.07050(3) 0.7500 0.02750(11) Uani 1 2 d S . .
S1 S 0.7393(3) 0.2577(6) 0.5606(5) 0.0352(11) Uani 0.50 1 d P . 1
O1 O 0.56870(10) -0.03127(19) 0.59690(13) 0.0291(5) Uani 1 1 d . . .
O2 O 0.56780(10) 0.31641(19) 0.75728(14) 0.0324(5) Uani 1 1 d . . .
O3 O 0.6785(7) 0.239(3) 0.5561(16) 0.065(6) Uani 0.50 1 d P A 1
O4 O 0.7549(16) 0.363(2) 0.5811(15) 0.075(6) Uani 0.50 1 d P B 1
O5 O 0.7755(7) 0.188(2) 0.6073(13) 0.062(5) Uani 0.50 1 d P C 1
N1 N 0.51763(12) -0.0608(2) 0.64331(16) 0.0305(6) Uani 1 1 d . . .
N2 N 0.58296(12) 0.1966(2) 0.74674(16) 0.0278(6) Uani 1 1 d . . .
C1 C 0.42979(17) -0.1952(3) 0.6318(2) 0.0428(9) Uani 1 1 d . . .
H1A H 0.4186 -0.1522 0.6826 0.064 Uiso 1 1 calc R . .
H1B H 0.4379 -0.2779 0.6465 0.064 Uiso 1 1 calc R . .
H1C H 0.3957 -0.1906 0.5881 0.064 Uiso 1 1 calc R . .
C2 C 0.48627(15) -0.1415(3) 0.5988(2) 0.0288(7) Uani 1 1 d . . .
C3 C 0.51475(14) -0.1669(3) 0.52192(19) 0.0262(6) Uani 1 1 d . . .
C4 C 0.56536(14) -0.0979(3) 0.52451(19) 0.0268(7) Uani 1 1 d . . .
C5 C 0.61659(15) -0.0802(3) 0.4678(2) 0.0374(8) Uani 1 1 d . . .
H5A H 0.6441 -0.1488 0.4716 0.056 Uiso 1 1 calc R . .
H5B H 0.6399 -0.0093 0.4854 0.056 Uiso 1 1 calc R . .
H5C H 0.5997 -0.0708 0.4091 0.056 Uiso 1 1 calc R . .
C6 C 0.49147(17) -0.2503(3) 0.4533(2) 0.0319(7) Uani 1 1 d . . .
H6A H 0.5156 -0.2382 0.4027 0.038 Uiso 1 1 calc R . .
H6B H 0.4478 -0.2309 0.4369 0.038 Uiso 1 1 calc R . .
C7 C 0.49553(15) -0.3796(3) 0.47898(19) 0.0278(7) Uani 1 1 d . . .
C8 C 0.54836(16) -0.4253(3) 0.5202(2) 0.0379(8) Uani 1 1 d . . .
H8 H 0.5822 -0.3744 0.5345 0.045 Uiso 1 1 calc R . .
C9 C 0.55315(16) -0.5440(3) 0.5411(2) 0.0374(8) Uani 1 1 d . . .
H9 H 0.5900 -0.5731 0.5694 0.045 Uiso 1 1 calc R . .
C10 C 0.67459(15) 0.0726(3) 0.7577(2) 0.0356(7) Uani 1 1 d . . .
H10A H 0.6451 0.0140 0.7339 0.053 Uiso 1 1 calc R . .
H10B H 0.6908 0.0469 0.8141 0.053 Uiso 1 1 calc R . .
H10C H 0.7088 0.0808 0.7202 0.053 Uiso 1 1 calc R . .
C11 C 0.64282(14) 0.1883(3) 0.76493(19) 0.0273(7) Uani 1 1 d . . .
C12 C 0.66879(15) 0.2995(3) 0.7886(2) 0.0322(7) Uani 1 1 d . . .
C13 C 0.62056(16) 0.3750(3) 0.7827(2) 0.0344(8) Uani 1 1 d . . .
C14 C 0.6120(2) 0.5035(3) 0.7971(3) 0.0541(11) Uani 1 1 d . . .
H14A H 0.6522 0.5401 0.8120 0.081 Uiso 1 1 calc R . .
H14B H 0.5847 0.5152 0.8436 0.081 Uiso 1 1 calc R . .
H14C H 0.5935 0.5399 0.7451 0.081 Uiso 1 1 calc R . .
C15 C 0.73434(16) 0.3227(4) 0.8214(2) 0.0436(9) Uani 1 1 d . . .
H15A H 0.7437 0.4078 0.8160 0.052 Uiso 1 1 calc R . .
H15B H 0.7631 0.2782 0.7869 0.052 Uiso 1 1 calc R . .
C16 C 0.74403(15) 0.2857(3) 0.9147(2) 0.0387(8) Uani 1 1 d . . .
C17 C 0.72020(16) 0.3541(3) 0.9776(2) 0.0422(9) Uani 1 1 d . . .
H17 H 0.6995 0.4258 0.9630 0.051 Uiso 1 1 calc R . .
C18 C 0.72636(16) 0.3184(3) 1.0621(2) 0.0407(8) Uani 1 1 d . . .
H18 H 0.7100 0.3665 1.1047 0.049 Uiso 1 1 calc R . .
F3A F 0.6763(8) 0.209(2) 0.5496(13) 0.074(6) Uani 0.50 1 d P D 2
F4A F 0.7389(14) 0.375(2) 0.5765(15) 0.097(7) Uani 0.50 1 d P E 2
F5A F 0.7738(8) 0.1754(19) 0.5989(13) 0.090(6) Uani 0.50 1 d P F 2
C1A C 0.7338(15) 0.252(3) 0.5444(19) 0.055(8) Uani 0.50 1 d P . 2

loop_
_atom_site_aniso_label
_atom_site_aniso_U_11
_atom_site_aniso_U_22
_atom_site_aniso_U_33
_atom_site_aniso_U_23
_atom_site_aniso_U_13
_atom_site_aniso_U_12
Ag1 0.03409(19) 0.02403(17) 0.02446(17) 0.000 0.00244(13) 0.000
S1 0.0321(18) 0.043(2) 0.0308(19) 0.0045(14) 0.002(2) -0.0026(14)
O1 0.0332(12) 0.0287(11) 0.0257(11) -0.0049(9) 0.0034(9) -0.0028(9)
O2 0.0338(12) 0.0246(11) 0.0378(13) 0.0005(10) -0.0044(10) 0.0012(9)
O3 0.016(6) 0.114(16) 0.066(7) -0.008(7) 0.012(4) -0.003(6)
O4 0.114(13) 0.056(10) 0.054(7) -0.030(6) -0.002(6) -0.011(9)
O5 0.039(6) 0.111(12) 0.034(6) 0.020(6) 0.004(4) -0.011(7)
N1 0.0384(14) 0.0260(13) 0.0278(13) -0.0062(11) 0.0080(11) -0.0051(12)
N2 0.0338(14) 0.0227(13) 0.0267(13) -0.0013(11) -0.0005(11) -0.0012(11)
C1 0.052(2) 0.0354(19) 0.042(2) 0.0000(16) 0.0117(17) -0.0117(17)
C2 0.0387(17) 0.0203(15) 0.0274(16) -0.0009(12) 0.0012(13) -0.0026(13)
C3 0.0366(17) 0.0176(14) 0.0241(15) -0.0005(12) -0.0010(13) 0.0047(13)
C4 0.0339(16) 0.0255(16) 0.0208(14) -0.0014(12) -0.0007(12) 0.0069(13)
C5 0.0358(17) 0.043(2) 0.0337(18) -0.0017(16) 0.0063(14) 0.0063(16)
C6 0.048(2) 0.0226(15) 0.0241(16) -0.0030(12) -0.0045(14) 0.0001(14)
C7 0.0416(18) 0.0215(14) 0.0201(15) -0.0040(12) -0.0009(13) 0.0027(13)
C8 0.0424(19) 0.0238(16) 0.046(2) -0.0023(15) -0.0089(15) -0.0036(15)
C9 0.0411(19) 0.0263(17) 0.043(2) -0.0012(14) -0.0119(16) 0.0023(14)
C10 0.0350(17) 0.0347(18) 0.0375(18) 0.0024(16) 0.0055(14) 0.0032(15)
C11 0.0304(16) 0.0304(16) 0.0212(15) 0.0010(13) 0.0038(12) -0.0011(13)
C12 0.0321(17) 0.0352(18) 0.0289(17) 0.0054(14) -0.0017(13) -0.0078(14)
C13 0.0427(19) 0.0263(17) 0.0334(18) 0.0037(14) -0.0056(15) -0.0061(15)
C14 0.067(3) 0.0281(19) 0.065(3) -0.0001(18) -0.012(2) -0.0037(18)
C15 0.0318(18) 0.049(2) 0.049(2) 0.0111(18) -0.0045(16) -0.0128(16)
C16 0.0276(17) 0.040(2) 0.047(2) 0.0047(17) -0.0078(15) -0.0129(15)
C17 0.0344(19) 0.0362(19) 0.054(2) 0.0048(17) -0.0130(17) -0.0080(15)
C18 0.0338(18) 0.039(2) 0.048(2) 0.0003(17) -0.0079(16) -0.0065(15)
F3A 0.066(8) 0.101(10) 0.055(6) 0.018(7) 0.004(4) -0.033(5)
F4A 0.151(18) 0.057(6) 0.086(9) 0.003(5) 0.038(9) 0.017(8)
F5A 0.110(10) 0.089(9) 0.068(9) 0.037(7) -0.008(6) 0.031(7)
C1A 0.072(12) 0.030(7) 0.057(15) 0.004(7) -0.040(8) -0.004(6)

loop_
_atom_type_symbol
_atom_type_description
_atom_type_scat_dispersion_real
_atom_type_scat_dispersion_imag
_atom_type_scat_source
C C 0.0033 0.0016 'International Tables Vol C Tables 4.2.6.8 and 6.1.1.4'
H H 0.0000 0.0000 'International Tables Vol C Tables 4.2.6.8 and 6.1.1.4'
Ag Ag -0.8971 1.1015 'International Tables Vol C Tables 4.2.6.8 and 6.1.1.4'
F F 0.0171 0.0103 'International Tables Vol C Tables 4.2.6.8 and 6.1.1.4'
N N 0.0061 0.0033 'International Tables Vol C Tables 4.2.6.8 and 6.1.1.4'
O O 0.0106 0.0060 'International Tables Vol C Tables 4.2.6.8 and 6.1.1.4'
S S 0.1246 0.1234 'International Tables Vol C Tables 4.2.6.8 and 6.1.1.4'

loop_
_geom_angle_atom_site_label_1
_geom_angle_atom_site_label_2
_geom_angle_atom_site_label_3
_geom_angle
_geom_angle_site_symmetry_1
_geom_angle_site_symmetry_3
_geom_angle_publ_flag
N1 Ag1 N1 99.09(13) 2_656 . ?
N1 Ag1 N2 125.85(9) 2_656 . ?
N1 Ag1 N2 102.77(9) . . ?
N1 Ag1 N2 102.77(9) 2_656 2_656 ?
N1 Ag1 N2 125.85(9) . 2_656 ?
N2 Ag1 N2 103.14(13) . 2_656 ?
O4 S1 O5 106.7(18) . . ?
O4 S1 O3 114(2) . . ?
O5 S1 O3 119.2(14) . . ?
O4 S1 S1 104.5(14) . 7_656 ?
O5 S1 S1 108.5(10) . 7_656 ?
O3 S1 S1 102.8(13) . 7_656 ?
C4 O1 N1 107.5(2) . . ?
C13 O2 N2 107.9(2) . . ?
C2 N1 O1 106.7(2) . . ?
C2 N1 Ag1 137.5(2) . . ?
O1 N1 Ag1 113.50(17) . . ?
C11 N2 O2 106.1(2) . . ?
C11 N2 Ag1 135.5(2) . . ?
O2 N2 Ag1 114.08(17) . . ?
C2 C1 H1A 109.5 . . ?
C2 C1 H1B 109.5 . . ?
H1A C1 H1B 109.5 . . ?
C2 C1 H1C 109.5 . . ?
H1A C1 H1C 109.5 . . ?
H1B C1 H1C 109.5 . . ?
N1 C2 C3 110.9(3) . . ?
N1 C2 C1 120.5(3) . . ?
C3 C2 C1 128.6(3) . . ?
C4 C3 C2 104.6(3) . . ?
C4 C3 C6 128.7(3) . . ?
C2 C3 C6 126.6(3) . . ?
C3 C4 O1 110.3(3) . . ?
C3 C4 C5 134.5(3) . . ?
O1 C4 C5 115.2(3) . . ?
C4 C5 H5A 109.5 . . ?
C4 C5 H5B 109.5 . . ?
H5A C5 H5B 109.5 . . ?
C4 C5 H5C 109.5 . . ?
H5A C5 H5C 109.5 . . ?
H5B C5 H5C 109.5 . . ?
C3 C6 C7 113.9(3) . . ?
C3 C6 H6A 108.8 . . ?
C7 C6 H6A 108.8 . . ?
C3 C6 H6B 108.8 . . ?
C7 C6 H6B 108.8 . . ?
H6A C6 H6B 107.7 . . ?
C8 C7 C9 118.0(3) . 5_646 ?
C8 C7 C6 121.3(3) . . ?
C9 C7 C6 120.7(3) 5_646 . ?
C7 C8 C9 121.6(3) . . ?
C7 C8 H8 119.2 . . ?
C9 C8 H8 119.2 . . ?
C7 C9 C8 120.5(3) 5_646 . ?
C7 C9 H9 119.8 5_646 . ?
C8 C9 H9 119.8 . . ?
C11 C10 H10A 109.5 . . ?
C11 C10 H10B 109.5 . . ?
H10A C10 H10B 109.5 . . ?
C11 C10 H10C 109.5 . . ?
H10A C10 H10C 109.5 . . ?
H10B C10 H10C 109.5 . . ?
N2 C11 C12 111.3(3) . . ?
N2 C11 C10 120.1(3) . . ?
C12 C11 C10 128.6(3) . . ?
C13 C12 C11 104.6(3) . . ?
C13 C12 C15 128.5(3) . . ?
C11 C12 C15 126.6(3) . . ?
C12 C13 O2 110.1(3) . . ?
C12 C13 C14 135.6(3) . . ?
O2 C13 C14 114.4(3) . . ?
C13 C14 H14A 109.5 . . ?
C13 C14 H14B 109.5 . . ?
H14A C14 H14B 109.5 . . ?
C13 C14 H14C 109.5 . . ?
H14A C14 H14C 109.5 . . ?
H14B C14 H14C 109.5 . . ?
C12 C15 C16 110.6(3) . . ?
C12 C15 H15A 109.5 . . ?
C16 C15 H15A 109.5 . . ?
C12 C15 H15B 109.5 . . ?
C16 C15 H15B 109.5 . . ?
H15A C15 H15B 108.1 . . ?
C18 C16 C17 118.6(3) 7_657 . ?
C18 C16 C15 121.4(4) 7_657 . ?
C17 C16 C15 119.9(3) . . ?
C16 C17 C18 120.3(3) . . ?
C16 C17 H17 119.9 . . ?
C18 C17 H17 119.9 . . ?
C16 C18 C17 121.1(4) 7_657 . ?
C16 C18 H18 119.4 7_657 . ?
C17 C18 H18 119.4 . . ?
F3A C1A F5A 105(2) . . ?
F3A C1A F4A 112(2) . . ?
F5A C1A F4A 109(3) . . ?
F3A C1A C1A 120(3) . 7_656 ?
F5A C1A C1A 103(3) . 7_656 ?
F4A C1A C1A 107(3) . 7_656 ?

loop_
_geom_bond_atom_site_label_1
_geom_bond_atom_site_label_2
_geom_bond_distance
_geom_bond_site_symmetry_2
_geom_bond_publ_flag
Ag1 N1 2.295(2) 2_656 ?
Ag1 N1 2.295(2) . ?
Ag1 N2 2.301(3) . ?
Ag1 N2 2.301(3) 2_656 ?
S1 O4 1.28(2) . ?
S1 O5 1.31(2) . ?
S1 O3 1.333(18) . ?
S1 S1 1.999(13) 7_656 ?
O1 C4 1.366(4) . ?
O1 N1 1.404(3) . ?
O2 C13 1.361(4) . ?
O2 N2 1.410(3) . ?
N1 C2 1.316(4) . ?
N2 C11 1.315(4) . ?
C1 C2 1.489(5) . ?
C1 H1A 0.9800 . ?
C1 H1B 0.9800 . ?
C1 H1C 0.9800 . ?
C2 C3 1.423(4) . ?
C3 C4 1.346(4) . ?
C3 C6 1.500(4) . ?
C4 C5 1.481(4) . ?
C5 H5A 0.9800 . ?
C5 H5B 0.9800 . ?
C5 H5C 0.9800 . ?
C6 C7 1.522(4) . ?
C6 H6A 0.9900 . ?
C6 H6B 0.9900 . ?
C7 C8 1.382(5) . ?
C7 C9 1.387(5) 5_646 ?
C8 C9 1.388(5) . ?
C8 H8 0.9500 . ?
C9 C7 1.387(5) 5_646 ?
C9 H9 0.9500 . ?
C10 C11 1.489(4) . ?
C10 H10A 0.9800 . ?
C10 H10B 0.9800 . ?
C10 H10C 0.9800 . ?
C11 C12 1.421(4) . ?
C12 C13 1.351(5) . ?
C12 C15 1.505(4) . ?
C13 C14 1.488(5) . ?
C14 H14A 0.9800 . ?
C14 H14B 0.9800 . ?
C14 H14C 0.9800 . ?
C15 C16 1.530(5) . ?
C15 H15A 0.9900 . ?
C15 H15B 0.9900 . ?
C16 C18 1.382(5) 7_657 ?
C16 C17 1.383(5) . ?
C17 C18 1.389(5) . ?
C17 H17 0.9500 . ?
C18 C16 1.382(5) 7_657 ?
C18 H18 0.9500 . ?
F3A C1A 1.34(3) . ?
F4A C1A 1.48(4) . ?
F5A C1A 1.47(4) . ?
C1A C1A 1.60(5) 7_656 ?

loop_
_geom_torsion_atom_site_label_1
_geom_torsion_atom_site_label_2
_geom_torsion_atom_site_label_3
_geom_torsion_atom_site_label_4
_geom_torsion
_geom_torsion_site_symmetry_1
_geom_torsion_site_symmetry_2
_geom_torsion_site_symmetry_3
_geom_torsion_site_symmetry_4
_geom_torsion_publ_flag
C4 O1 N1 C2 0.0(3) . . . . ?
C4 O1 N1 Ag1 -165.74(18) . . . . ?
N1 Ag1 N1 C2 65.0(3) 2_656 . . . ?
N2 Ag1 N1 C2 -164.9(3) . . . . ?
N2 Ag1 N1 C2 -48.1(4) 2_656 . . . ?
N1 Ag1 N1 O1 -135.5(2) 2_656 . . . ?
N2 Ag1 N1 O1 -5.3(2) . . . . ?
N2 Ag1 N1 O1 111.48(19) 2_656 . . . ?
C13 O2 N2 C11 -0.6(3) . . . . ?
C13 O2 N2 Ag1 159.8(2) . . . . ?
N1 Ag1 N2 C11 42.9(3) 2_656 . . . ?
N1 Ag1 N2 C11 -68.4(3) . . . . ?
N2 Ag1 N2 C11 159.6(3) 2_656 . . . ?
N1 Ag1 N2 O2 -109.70(19) 2_656 . . . ?
N1 Ag1 N2 O2 138.99(18) . . . . ?
N2 Ag1 N2 O2 6.96(14) 2_656 . . . ?
O1 N1 C2 C3 -0.7(3) . . . . ?
Ag1 N1 C2 C3 159.8(2) . . . . ?
O1 N1 C2 C1 178.1(3) . . . . ?
Ag1 N1 C2 C1 -21.4(5) . . . . ?
N1 C2 C3 C4 1.1(4) . . . . ?
C1 C2 C3 C4 -177.6(3) . . . . ?
N1 C2 C3 C6 -177.5(3) . . . . ?
C1 C2 C3 C6 3.8(5) . . . . ?
C2 C3 C4 O1 -1.1(3) . . . . ?
C6 C3 C4 O1 177.5(3) . . . . ?
C2 C3 C4 C5 178.4(3) . . . . ?
C6 C3 C4 C5 -3.1(6) . . . . ?
N1 O1 C4 C3 0.7(3) . . . . ?
N1 O1 C4 C5 -178.8(3) . . . . ?
C4 C3 C6 C7 111.8(4) . . . . ?
C2 C3 C6 C7 -69.9(4) . . . . ?
C3 C6 C7 C8 -45.9(4) . . . . ?
C3 C6 C7 C9 136.4(3) . . . 5_646 ?
C9 C7 C8 C9 0.1(6) 5_646 . . . ?
C6 C7 C8 C9 -177.7(3) . . . . ?
C7 C8 C9 C7 -0.1(6) . . . 5_646 ?
O2 N2 C11 C12 0.7(3) . . . . ?
Ag1 N2 C11 C12 -153.4(2) . . . . ?
O2 N2 C11 C10 -178.2(3) . . . . ?
Ag1 N2 C11 C10 27.7(4) . . . . ?
N2 C11 C12 C13 -0.5(4) . . . . ?
C10 C11 C12 C13 178.3(3) . . . . ?
N2 C11 C12 C15 173.8(3) . . . . ?
C10 C11 C12 C15 -7.4(5) . . . . ?
C11 C12 C13 O2 0.1(4) . . . . ?
C15 C12 C13 O2 -174.1(3) . . . . ?
C11 C12 C13 C14 -179.9(4) . . . . ?
C15 C12 C13 C14 5.9(7) . . . . ?
N2 O2 C13 C12 0.3(4) . . . . ?
N2 O2 C13 C14 -179.7(3) . . . . ?
C13 C12 C15 C16 96.3(4) . . . . ?
C11 C12 C15 C16 -76.7(4) . . . . ?
C12 C15 C16 C18 102.3(4) . . . 7_657 ?
C12 C15 C16 C17 -74.4(4) . . . . ?
C18 C16 C17 C18 0.3(5) 7_657 . . . ?
C15 C16 C17 C18 177.1(3) . . . . ?
C16 C17 C18 C16 -0.3(6) . . . 7_657 ?
